data_4306572
loop_
_publ_author_name
'Lada N. Puntus'
'Konstantin A. Lyssenko'
'Mikhail Yu. Antipin'
'Jean-Claude G. B\"unzli'

_publ_section_title
;
Role of Inner- and Outer-Sphere Bonding in the Sensitization of
EuIII-Luminescence Deciphered by Combined Analysis of Experimental Electron
Density Distribution Function and Photophysical Data
;
_journal_name_full 'Inorganic Chemistry'
_journal_page_first 11095
_journal_page_last 11107
_journal_paper_doi 10.1021/ic801402u
_journal_volume 47
_journal_year 2008
_chemical_formula_moiety 'C24 H22 Cl N4 O3 Tb, H2 O, 2(Cl)'
_chemical_formula_sum 'C24 H24 Cl3 N4 O4 Tb'
_chemical_formula_weight 697.74
_chemical_name_systematic
; 
 ? 
;
_space_group_IT_number 2
_symmetry_cell_setting triclinic
_symmetry_space_group_name_Hall '-P 1'
_symmetry_space_group_name_H-M 'P -1'
_atom_sites_solution_hydrogens mixed
_atom_sites_solution_primary direct
_atom_sites_solution_secondary difmap
_audit_creation_method SHELXL-97
_cell_angle_alpha 97.568(3)
_cell_angle_beta 108.542(3)
_cell_angle_gamma 93.415(2)
_cell_formula_units_Z 2
_cell_length_a 10.3057(6)
_cell_length_b 10.4724(8)
_cell_length_c 12.5438(9)
_cell_measurement_reflns_used 681
_cell_measurement_temperature 100(2)
_cell_measurement_theta_max 29
_cell_measurement_theta_min 3
_cell_volume 1264.91(15)
_computing_cell_refinement 'Bruker SAINT'
_computing_data_collection 'Bruker APEX II'
_computing_data_reduction 'Bruker SAINT'
_computing_molecular_graphics 'Bruker SHELXTL'
_computing_publication_material 'Bruker SHELXTL'
_computing_structure_refinement 'SHELXL-97 (Sheldrick, 1997)'
_computing_structure_solution 'SHELXS-97 (Sheldrick, 1997)'
_diffrn_ambient_temperature 100(2)
_diffrn_measured_fraction_theta_full 0.993
_diffrn_measured_fraction_theta_max 0.993
_diffrn_measurement_device_type 'Bruker APEX II CCD area detector''
_diffrn_measurement_method 'omega scans'
_diffrn_radiation_monochromator graphite
_diffrn_radiation_source 'fine-focus sealed tube'
_diffrn_radiation_type MoK\a
_diffrn_radiation_wavelength 0.71073
_diffrn_reflns_av_R_equivalents 0.0282
_diffrn_reflns_av_sigmaI/netI 0.0425
_diffrn_reflns_limit_h_max 14
_diffrn_reflns_limit_h_min -14
_diffrn_reflns_limit_k_max 14
_diffrn_reflns_limit_k_min -14
_diffrn_reflns_limit_l_max 17
_diffrn_reflns_limit_l_min -17
_diffrn_reflns_number 14254
_diffrn_reflns_theta_full 29.00
_diffrn_reflns_theta_max 29.00
_diffrn_reflns_theta_min 1.73
_exptl_absorpt_coefficient_mu 3.152
_exptl_absorpt_correction_T_max 0.571
_exptl_absorpt_correction_T_min 0.365
_exptl_absorpt_correction_type multi-scan
_exptl_absorpt_process_details SADABS
_exptl_crystal_colour colorless
_exptl_crystal_density_diffrn 1.832
_exptl_crystal_density_method 'not measured'
_exptl_crystal_description prism
_exptl_crystal_F_000 688
_exptl_crystal_size_max 0.40
_exptl_crystal_size_mid 0.20
_exptl_crystal_size_min 0.20
_refine_diff_density_max 0.907
_refine_diff_density_min -0.751
_refine_diff_density_rms 0.113
_refine_ls_extinction_method none
_refine_ls_goodness_of_fit_ref 0.983
_refine_ls_hydrogen_treatment constr
_refine_ls_matrix_type full
_refine_ls_number_parameters 333
_refine_ls_number_reflns 6680
_refine_ls_number_restraints 0
_refine_ls_restrained_S_all 0.983
_refine_ls_R_factor_all 0.0310
_refine_ls_R_factor_gt 0.0252
_refine_ls_shift/su_max 0.000
_refine_ls_shift/su_mean 0.000
_refine_ls_structure_factor_coef Fsqd
_refine_ls_weighting_details 'calc w=1/[\s^2^(Fo^2^)+(0.0258P)^2^+0.0000P] where P=(Fo^2^+2Fc^2^)/3'
_refine_ls_weighting_scheme calc
_refine_ls_wR_factor_gt 0.0525
_refine_ls_wR_factor_ref 0.0546
_reflns_number_gt 5982
_reflns_number_total 6680
_reflns_threshold_expression I>2\s(I)
_cod_data_source_file ic801402u_si_002_4.cif
_cod_data_source_block 1tb
_cod_depositor_comments
;
The following automatic conversions were performed:
'_symmetry_cell_setting' value 'Triclinic' changed to 'triclinic'
according to '/home/saulius/struct/CIF-dictionaries/cif_core.dic'
dictionary named 'cif_core.dic' version 2.4.1 from 2010-06-29.

Automatic conversion script
Id: cif_fix_enum 1527 2010-12-29 10:47:43Z saulius 
;
_cod_original_cell_volume 1264.90(15)
_cod_database_code 4306572

loop_
_symmetry_equiv_pos_as_xyz
'x, y, z'
'-x, -y, -z'

loop_
_atom_site_label
_atom_site_type_symbol
_atom_site_fract_x
_atom_site_fract_y
_atom_site_fract_z
_atom_site_U_iso_or_equiv
_atom_site_adp_type
_atom_site_occupancy
_atom_site_symmetry_multiplicity
_atom_site_calc_flag
_atom_site_refinement_flags
_atom_site_disorder_assembly
_atom_site_disorder_group
Tb1 Tb 0.787422(12) 0.770952(12) 0.766233(10) 0.01102(4) Uani 1 1 d . . .
Cl1 Cl 1.00753(6) 0.95135(6) 0.84407(5) 0.01565(12) Uani 1 1 d . . .
O1 O 0.54903(18) 0.74509(18) 0.73951(15) 0.0171(4) Uani 1 1 d . . .
H1OB H 0.4989 0.7820 0.7737 0.041(11) Uiso 1 1 d R . .
H1OA H 0.5019 0.6719 0.7116 0.038(10) Uiso 1 1 d R . .
O2 O 0.76896(19) 0.88679(18) 0.93496(15) 0.0161(4) Uani 1 1 d . . .
H2OB H 0.7216 0.8725 0.9774 0.025(9) Uiso 1 1 d R . .
H2OA H 0.8428 0.9349 0.9735 0.037(10) Uiso 1 1 d R . .
O3 O 0.69412(19) 0.57995(18) 0.62783(16) 0.0179(4) Uani 1 1 d . . .
H3OB H 0.6821 0.5781 0.5574 0.055(13) Uiso 1 1 d R . .
H3OA H 0.6278 0.5308 0.6320 0.069(15) Uiso 1 1 d R . .
N1 N 0.7622(2) 0.5788(2) 0.86714(17) 0.0130(4) Uani 1 1 d . . .
N1' N 0.8352(2) 0.7992(2) 0.58315(18) 0.0150(4) Uani 1 1 d . . .
C2 C 0.6547(3) 0.5502(3) 0.8998(2) 0.0157(5) Uani 1 1 d . . .
H2A H 0.5955 0.6155 0.9039 0.019 Uiso 1 1 calc R . .
C2' C 0.9029(3) 0.7183(3) 0.5347(2) 0.0183(5) Uani 1 1 d . . .
H2'A H 0.9277 0.6422 0.5663 0.022 Uiso 1 1 calc R . .
C3' C 0.9393(3) 0.7397(3) 0.4395(2) 0.0216(6) Uani 1 1 d . . .
H3'A H 0.9894 0.6802 0.4091 0.026 Uiso 1 1 calc R . .
C3 C 0.6231(3) 0.4302(3) 0.9284(2) 0.0176(5) Uani 1 1 d . . .
H3A H 0.5430 0.4143 0.9488 0.021 Uiso 1 1 calc R . .
C4B' C 0.7974(3) 0.9061(3) 0.5344(2) 0.0157(5) Uani 1 1 d . . .
C4B C 0.8489(3) 0.4849(2) 0.8657(2) 0.0133(5) Uani 1 1 d . . .
C4A' C 0.8272(3) 0.9328(3) 0.4370(2) 0.0194(6) Uani 1 1 d . . .
C4 C 0.7098(3) 0.3359(3) 0.9266(2) 0.0169(5) Uani 1 1 d . . .
H4A H 0.6905 0.2537 0.9457 0.020 Uiso 1 1 calc R . .
C4A C 0.8276(3) 0.3626(2) 0.8960(2) 0.0143(5) Uani 1 1 d . . .
C4' C 0.9022(3) 0.8465(3) 0.3911(2) 0.0234(6) Uani 1 1 d . . .
H4'A H 0.9267 0.8626 0.3269 0.028 Uiso 1 1 calc R . .
C5 C 0.9236(3) 0.2691(3) 0.8943(2) 0.0171(5) Uani 1 1 d . . .
H5A H 0.9075 0.1860 0.9133 0.021 Uiso 1 1 calc R . .
C5' C 0.7840(3) 1.0471(3) 0.3898(2) 0.0230(6) Uani 1 1 d . . .
H5'A H 0.8052 1.0654 0.3246 0.028 Uiso 1 1 calc R . .
C6B C 0.9687(3) 0.5154(2) 0.8343(2) 0.0131(5) Uani 1 1 d . . .
C6 C 1.0365(3) 0.2981(3) 0.8660(2) 0.0166(5) Uani 1 1 d . . .
H6A H 1.0995 0.2354 0.8663 0.020 Uiso 1 1 calc R . .
C6' C 0.7137(3) 1.1287(3) 0.4368(2) 0.0236(6) Uani 1 1 d . . .
H6'A H 0.6875 1.2044 0.4050 0.028 Uiso 1 1 calc R . .
C6B' C 0.7199(3) 0.9928(3) 0.5838(2) 0.0157(5) Uani 1 1 d . . .
C6A' C 0.6777(3) 1.1032(3) 0.5342(2) 0.0190(6) Uani 1 1 d . . .
C6A C 1.0630(3) 0.4223(3) 0.8355(2) 0.0146(5) Uani 1 1 d . . .
C7 C 1.1804(3) 0.4563(3) 0.8068(2) 0.0177(5) Uani 1 1 d . . .
H7A H 1.2446 0.3954 0.8046 0.021 Uiso 1 1 calc R . .
C7' C 0.5976(3) 1.1825(3) 0.5820(2) 0.0207(6) Uani 1 1 d . . .
H7'A H 0.5672 1.2578 0.5512 0.025 Uiso 1 1 calc R . .
C8' C 0.5641(3) 1.1503(3) 0.6725(2) 0.0199(6) Uani 1 1 d . . .
H8'A H 0.5084 1.2015 0.7043 0.024 Uiso 1 1 calc R . .
C8 C 1.2015(3) 0.5783(3) 0.7819(2) 0.0183(5) Uani 1 1 d . . .
H8A H 1.2813 0.6035 0.7641 0.022 Uiso 1 1 calc R . .
C9' C 0.6133(3) 1.0403(3) 0.7181(2) 0.0181(5) Uani 1 1 d . . .
H9'A H 0.5911 1.0200 0.7823 0.022 Uiso 1 1 calc R . .
C9 C 1.1031(3) 0.6645(3) 0.7834(2) 0.0164(5) Uani 1 1 d . . .
H9A H 1.1196 0.7490 0.7675 0.020 Uiso 1 1 calc R . .
N10 N 0.9879(2) 0.6353(2) 0.80583(18) 0.0138(4) Uani 1 1 d . . .
N10' N 0.6890(2) 0.9630(2) 0.67632(18) 0.0156(4) Uani 1 1 d . . .
Cl2 Cl 0.38565(7) 0.16325(6) -0.09955(5) 0.01836(13) Uani 1 1 d . . .
Cl3 Cl 0.58477(7) 0.53565(7) 0.36709(5) 0.01925(13) Uani 1 1 d . . .
O4 O 0.5925(2) 0.13852(19) 0.13987(17) 0.0220(4) Uani 1 1 d . . .
H4OB H 0.5462 0.1417 0.0710 0.022(8) Uiso 1 1 d R . .
H4OA H 0.6056 0.0590 0.1374 0.038(11) Uiso 1 1 d R . .

loop_
_atom_site_aniso_label
_atom_site_aniso_U_11
_atom_site_aniso_U_22
_atom_site_aniso_U_33
_atom_site_aniso_U_23
_atom_site_aniso_U_13
_atom_site_aniso_U_12
Tb1 0.01110(6) 0.01044(6) 0.01105(6) 0.00077(4) 0.00346(4) 0.00073(4)
Cl1 0.0149(3) 0.0132(3) 0.0173(3) -0.0008(2) 0.0048(2) -0.0016(2)
O1 0.0138(9) 0.0159(9) 0.0204(9) 0.0007(8) 0.0048(8) 0.0012(8)
O2 0.0150(9) 0.0178(9) 0.0149(9) -0.0012(7) 0.0065(8) -0.0027(8)
O3 0.0178(10) 0.0182(10) 0.0155(9) -0.0016(7) 0.0053(8) -0.0048(8)
N1 0.0127(10) 0.0133(10) 0.0117(10) 0.0007(8) 0.0026(8) 0.0018(8)
N1' 0.0146(10) 0.0172(11) 0.0120(10) -0.0007(8) 0.0041(8) -0.0006(9)
C2 0.0138(12) 0.0181(13) 0.0138(12) -0.0006(10) 0.0041(10) 0.0001(10)
C2' 0.0166(13) 0.0196(13) 0.0167(13) -0.0015(10) 0.0048(10) 0.0000(11)
C3' 0.0164(13) 0.0307(16) 0.0152(13) -0.0057(11) 0.0064(11) -0.0018(11)
C3 0.0194(13) 0.0178(13) 0.0155(12) 0.0004(10) 0.0075(11) -0.0035(11)
C4B' 0.0116(12) 0.0186(13) 0.0137(12) 0.0012(10) 0.0012(10) -0.0037(10)
C4B 0.0151(12) 0.0109(11) 0.0116(11) -0.0015(9) 0.0026(9) -0.0004(9)
C4A' 0.0158(13) 0.0243(14) 0.0143(12) 0.0022(11) 0.0017(10) -0.0075(11)
C4 0.0206(13) 0.0141(12) 0.0156(12) 0.0024(10) 0.0061(11) -0.0025(10)
C4A 0.0146(12) 0.0131(12) 0.0129(11) 0.0000(9) 0.0025(10) -0.0012(10)
C4' 0.0211(14) 0.0334(17) 0.0130(12) -0.0011(11) 0.0060(11) -0.0092(12)
C5 0.0207(13) 0.0123(12) 0.0173(13) 0.0013(10) 0.0049(11) 0.0030(10)
C5' 0.0188(14) 0.0307(16) 0.0166(13) 0.0099(12) 0.0011(11) -0.0073(12)
C6B 0.0137(12) 0.0156(12) 0.0078(11) -0.0010(9) 0.0017(9) 0.0010(10)
C6 0.0190(13) 0.0153(13) 0.0141(12) 0.0011(10) 0.0032(10) 0.0062(10)
C6' 0.0209(14) 0.0251(15) 0.0200(14) 0.0102(12) -0.0012(11) -0.0040(12)
C6B' 0.0127(12) 0.0154(12) 0.0151(12) 0.0024(10) 0.0000(10) -0.0024(10)
C6A' 0.0170(13) 0.0164(13) 0.0177(13) 0.0032(10) -0.0015(10) -0.0047(10)
C6A 0.0151(12) 0.0157(12) 0.0117(11) -0.0009(9) 0.0035(10) 0.0023(10)
C7 0.0147(12) 0.0204(14) 0.0150(12) -0.0019(10) 0.0022(10) 0.0049(10)
C7' 0.0181(13) 0.0140(13) 0.0223(14) 0.0035(11) -0.0037(11) -0.0008(10)
C8' 0.0185(13) 0.0158(13) 0.0210(13) 0.0001(11) 0.0013(11) 0.0023(11)
C8 0.0151(12) 0.0208(14) 0.0196(13) 0.0013(11) 0.0073(11) 0.0014(11)
C9' 0.0158(13) 0.0182(13) 0.0177(13) 0.0009(10) 0.0027(10) 0.0023(10)
C9 0.0169(13) 0.0164(13) 0.0160(12) 0.0003(10) 0.0066(10) -0.0002(10)
N10 0.0126(10) 0.0130(10) 0.0146(10) 0.0000(8) 0.0039(8) 0.0004(8)
N10' 0.0156(11) 0.0152(11) 0.0148(10) 0.0030(8) 0.0034(9) 0.0002(9)
Cl2 0.0201(3) 0.0172(3) 0.0200(3) 0.0034(2) 0.0094(3) 0.0019(2)
Cl3 0.0182(3) 0.0210(3) 0.0167(3) -0.0025(2) 0.0064(2) -0.0037(3)
O4 0.0242(10) 0.0182(10) 0.0219(10) 0.0000(8) 0.0060(9) 0.0050(8)

loop_
_atom_type_symbol
_atom_type_description
_atom_type_scat_dispersion_real
_atom_type_scat_dispersion_imag
_atom_type_scat_source
C C 0.0033 0.0016 'International Tables Vol C Tables 4.2.6.8 and 6.1.1.4'
H H 0.0000 0.0000 'International Tables Vol C Tables 4.2.6.8 and 6.1.1.4'
N N 0.0061 0.0033 'International Tables Vol C Tables 4.2.6.8 and 6.1.1.4'
O O 0.0106 0.0060 'International Tables Vol C Tables 4.2.6.8 and 6.1.1.4'
Cl Cl 0.1484 0.1585 'International Tables Vol C Tables 4.2.6.8 and 6.1.1.4'
Tb Tb -0.1723 4.1537 'International Tables Vol C Tables 4.2.6.8 and 6.1.1.4'

loop_
_geom_angle_atom_site_label_1
_geom_angle_atom_site_label_2
_geom_angle_atom_site_label_3
_geom_angle
_geom_angle_site_symmetry_1
_geom_angle_site_symmetry_3
_geom_angle_publ_flag
O2 Tb1 O1 75.87(6) . . ?
O2 Tb1 O3 142.51(7) . . ?
O1 Tb1 O3 73.92(6) . . ?
O2 Tb1 N10 112.31(6) . . ?
O1 Tb1 N10 138.24(7) . . ?
O3 Tb1 N10 78.05(6) . . ?
O2 Tb1 N10' 84.51(7) . . ?
O1 Tb1 N10' 73.96(7) . . ?
O3 Tb1 N10' 107.58(7) . . ?
N10 Tb1 N10' 145.21(7) . . ?
O2 Tb1 N1' 143.05(7) . . ?
O1 Tb1 N1' 112.24(6) . . ?
O3 Tb1 N1' 70.56(7) . . ?
N10 Tb1 N1' 86.05(7) . . ?
N10' Tb1 N1' 65.02(7) . . ?
O2 Tb1 N1 81.51(6) . . ?
O1 Tb1 N1 76.84(6) . . ?
O3 Tb1 N1 70.45(7) . . ?
N10 Tb1 N1 64.83(7) . . ?
N10' Tb1 N1 149.91(7) . . ?
N1' Tb1 N1 135.10(7) . . ?
O2 Tb1 Cl1 75.15(5) . . ?
O1 Tb1 Cl1 141.32(5) . . ?
O3 Tb1 Cl1 141.30(5) . . ?
N10 Tb1 Cl1 77.25(5) . . ?
N10' Tb1 Cl1 78.28(5) . . ?
N1' Tb1 Cl1 78.44(5) . . ?
N1 Tb1 Cl1 122.90(5) . . ?
Tb1 O1 H1OB 133.4 . . ?
Tb1 O1 H1OA 120.7 . . ?
H1OB O1 H1OA 101.0 . . ?
Tb1 O2 H2OB 133.7 . . ?
Tb1 O2 H2OA 111.6 . . ?
H2OB O2 H2OA 110.1 . . ?
Tb1 O3 H3OB 122.7 . . ?
Tb1 O3 H3OA 120.1 . . ?
H3OB O3 H3OA 106.5 . . ?
C2 N1 C4B 116.9(2) . . ?
C2 N1 Tb1 124.16(16) . . ?
C4B N1 Tb1 117.43(16) . . ?
C2' N1' C4B' 117.3(2) . . ?
C2' N1' Tb1 123.51(18) . . ?
C4B' N1' Tb1 119.13(16) . . ?
N1 C2 C3 124.2(2) . . ?
N1 C2 H2A 117.9 . . ?
C3 C2 H2A 117.9 . . ?
N1' C2' C3' 123.5(3) . . ?
N1' C2' H2'A 118.3 . . ?
C3' C2' H2'A 118.3 . . ?
C4' C3' C2' 119.3(3) . . ?
C4' C3' H3'A 120.3 . . ?
C2' C3' H3'A 120.3 . . ?
C4 C3 C2 118.8(3) . . ?
C4 C3 H3A 120.6 . . ?
C2 C3 H3A 120.6 . . ?
N1' C4B' C4A' 122.7(2) . . ?
N1' C4B' C6B' 118.0(2) . . ?
C4A' C4B' C6B' 119.3(2) . . ?
N1 C4B C4A 123.0(2) . . ?
N1 C4B C6B 117.8(2) . . ?
C4A C4B C6B 119.2(2) . . ?
C4' C4A' C4B' 117.8(3) . . ?
C4' C4A' C5' 122.4(3) . . ?
C4B' C4A' C5' 119.8(3) . . ?
C3 C4 C4A 119.2(3) . . ?
C3 C4 H4A 120.4 . . ?
C4A C4 H4A 120.4 . . ?
C4B C4A C4 117.8(2) . . ?
C4B C4A C5 120.2(2) . . ?
C4 C4A C5 121.9(2) . . ?
C3' C4' C4A' 119.4(3) . . ?
C3' C4' H4'A 120.3 . . ?
C4A' C4' H4'A 120.3 . . ?
C6 C5 C4A 120.5(3) . . ?
C6 C5 H5A 119.7 . . ?
C4A C5 H5A 119.7 . . ?
C6' C5' C4A' 120.8(3) . . ?
C6' C5' H5'A 119.6 . . ?
C4A' C5' H5'A 119.6 . . ?
N10 C6B C6A 122.4(2) . . ?
N10 C6B C4B 118.2(2) . . ?
C6A C6B C4B 119.4(2) . . ?
C5 C6 C6A 121.1(2) . . ?
C5 C6 H6A 119.4 . . ?
C6A C6 H6A 119.4 . . ?
C5' C6' C6A' 121.2(3) . . ?
C5' C6' H6'A 119.4 . . ?
C6A' C6' H6'A 119.4 . . ?
N10' C6B' C6A' 122.5(2) . . ?
N10' C6B' C4B' 118.3(2) . . ?
C6A' C6B' C4B' 119.2(2) . . ?
C6B' C6A' C7' 117.5(2) . . ?
C6B' C6A' C6' 119.6(3) . . ?
C7' C6A' C6' 122.9(3) . . ?
C7 C6A C6B 117.8(2) . . ?
C7 C6A C6 122.6(2) . . ?
C6B C6A C6 119.6(2) . . ?
C8 C7 C6A 119.6(2) . . ?
C8 C7 H7A 120.2 . . ?
C6A C7 H7A 120.2 . . ?
C8' C7' C6A' 119.7(2) . . ?
C8' C7' H7'A 120.2 . . ?
C6A' C7' H7'A 120.2 . . ?
C7' C8' C9' 119.0(3) . . ?
C7' C8' H8'A 120.5 . . ?
C9' C8' H8'A 120.5 . . ?
C7 C8 C9 118.7(3) . . ?
C7 C8 H8A 120.7 . . ?
C9 C8 H8A 120.7 . . ?
N10' C9' C8' 123.5(3) . . ?
N10' C9' H9'A 118.2 . . ?
C8' C9' H9'A 118.2 . . ?
N10 C9 C8 124.0(3) . . ?
N10 C9 H9A 118.0 . . ?
C8 C9 H9A 118.0 . . ?
C9 N10 C6B 117.4(2) . . ?
C9 N10 Tb1 123.59(17) . . ?
C6B N10 Tb1 118.12(16) . . ?
C9' N10' C6B' 117.8(2) . . ?
C9' N10' Tb1 123.04(17) . . ?
C6B' N10' Tb1 119.10(16) . . ?
H4OB O4 H4OA 102.1 . . ?

loop_
_geom_bond_atom_site_label_1
_geom_bond_atom_site_label_2
_geom_bond_distance
_geom_bond_site_symmetry_2
_geom_bond_publ_flag
Tb1 O2 2.3653(17) . ?
Tb1 O1 2.3653(18) . ?
Tb1 O3 2.3946(18) . ?
Tb1 N10 2.533(2) . ?
Tb1 N10' 2.542(2) . ?
Tb1 N1' 2.547(2) . ?
Tb1 N1 2.557(2) . ?
Tb1 Cl1 2.6949(7) . ?
O1 H1OB 0.8500 . ?
O1 H1OA 0.8500 . ?
O2 H2OB 0.8500 . ?
O2 H2OA 0.8500 . ?
O3 H3OB 0.8500 . ?
O3 H3OA 0.8500 . ?
N1 C2 1.329(3) . ?
N1 C4B 1.369(3) . ?
N1' C2' 1.333(3) . ?
N1' C4B' 1.364(3) . ?
C2 C3 1.400(4) . ?
C2 H2A 0.9500 . ?
C2' C3' 1.400(4) . ?
C2' H2'A 0.9500 . ?
C3' C4' 1.359(4) . ?
C3' H3'A 0.9500 . ?
C3 C4 1.374(4) . ?
C3 H3A 0.9500 . ?
C4B' C4A' 1.408(4) . ?
C4B' C6B' 1.448(4) . ?
C4B C4A 1.408(4) . ?
C4B C6B 1.442(4) . ?
C4A' C4' 1.405(4) . ?
C4A' C5' 1.437(4) . ?
C4 C4A 1.409(4) . ?
C4 H4A 0.9500 . ?
C4A C5 1.436(3) . ?
C4' H4'A 0.9500 . ?
C5 C6 1.350(4) . ?
C5 H5A 0.9500 . ?
C5' C6' 1.347(4) . ?
C5' H5'A 0.9500 . ?
C6B N10 1.370(3) . ?
C6B C6A 1.415(3) . ?
C6 C6A 1.438(4) . ?
C6 H6A 0.9500 . ?
C6' C6A' 1.436(4) . ?
C6' H6'A 0.9500 . ?
C6B' N10' 1.365(3) . ?
C6B' C6A' 1.411(4) . ?
C6A' C7' 1.412(4) . ?
C6A C7 1.407(4) . ?
C7 C8 1.376(4) . ?
C7 H7A 0.9500 . ?
C7' C8' 1.363(4) . ?
C7' H7'A 0.9500 . ?
C8' C9' 1.403(4) . ?
C8' H8'A 0.9500 . ?
C8 C9 1.400(3) . ?
C8 H8A 0.9500 . ?
C9' N10' 1.328(3) . ?
C9' H9'A 0.9500 . ?
C9 N10 1.332(3) . ?
C9 H9A 0.9500 . ?
O4 H4OB 0.8501 . ?
O4 H4OA 0.8500 . ?

loop_
_geom_hbond_atom_site_label_D
_geom_hbond_atom_site_label_H
_geom_hbond_atom_site_label_A
_geom_hbond_distance_DH
_geom_hbond_distance_HA
_geom_hbond_distance_DA
_geom_hbond_angle_DHA
_geom_hbond_site_symmetry_A
_geom_hbond_publ_flag
O1 H1OB O4 0.85 1.81 2.652(3) 174 2_666 ?
O1 H1OA Cl3 0.85 2.27 3.105(2) 169 2_666 ?
O2 H2OB Cl2 0.85 2.21 3.058(2) 175 2_666 ?
O2 H2OA Cl1 0.85 2.42 3.178(2) 149 2_777 ?
O3 H3OB Cl3 0.85 2.25 3.062(2) 161 1_555 ?
O3 H3OA Cl3 0.85 2.26 3.075(2) 160 2_666 ?
O4 H4OB Cl2 0.85 2.30 3.135(2) 168 1_555 ?
O4 H4OA Cl2 0.85 2.33 3.167(2) 170 2_655 ?
